data_7159530
loop_
_publ_author_name
'Xue, Aiqi'
'Wei, Shiqiang'
'Wei, Xingfu'
'Huang, Yue'
'Qu, Jingping'
'Wang, Baomin'

_publ_section_title
;
 Squaramide-catalyzed asymmetric regioselective allylic alkylation of
 4-aminopyrazolones with Morita-Baylis-Hillman carbonates.
;
_journal_issue 35
_journal_name_full 'Organic &amp; biomolecular chemistry'
_journal_page_first 7173
_journal_page_last 7179
_journal_paper_doi 10.1039/d3ob01098h
_journal_volume 21
_journal_year 2023
_chemical_absolute_configuration unk
_chemical_formula_moiety 'C41 H32 Cl N4 O5, 2(C H2 Cl2)'
_chemical_formula_sum 'C43 H36 Cl5 N4 O5'
_chemical_formula_weight 866.01
_space_group_crystal_system triclinic
_space_group_IT_number 1
_space_group_name_Hall 'P 1'
_space_group_name_H-M_alt 'P 1'
_atom_sites_solution_hydrogens geom
_atom_sites_solution_primary dual
_audit_creation_date 2023-01-06
_audit_creation_method
;
Olex2 1.3
(compiled 2020.11.12 svn.r5f609507 for OlexSys, GUI svn.r6408)
;
_audit_update_record
;
2023-01-06 deposited with the CCDC.	2023-08-14 downloaded from the CCDC.
;
_cell_angle_alpha 70.975(3)
_cell_angle_beta 81.134(3)
_cell_angle_gamma 85.203(3)
_cell_formula_units_Z 1
_cell_length_a 9.8337(10)
_cell_length_b 10.0674(10)
_cell_length_c 11.4250(11)
_cell_measurement_reflns_used 9959
_cell_measurement_temperature 272.0
_cell_measurement_theta_max 26.381
_cell_measurement_theta_min 2.369
_cell_volume 1055.84(18)
_computing_cell_refinement 'SAINT V8.40A (Bruker, 2019)'
_computing_data_reduction 'SAINT V8.40A (Bruker, 2019)'
_computing_molecular_graphics 'Olex2 1.3 (Dolomanov et al., 2009)'
_computing_publication_material 'Olex2 1.3 (Dolomanov et al., 2009)'
_computing_structure_refinement 'SHELXL 2018/3 (Sheldrick, 2015)'
_computing_structure_solution 'SHELXT 2018/2 (Sheldrick, 2018)'
_diffrn_ambient_temperature 272.0
_diffrn_measured_fraction_theta_full 0.998
_diffrn_measured_fraction_theta_max 0.996
_diffrn_measurement_device_type 'CCD area detector'
_diffrn_measurement_method 'phi and omega scans'
_diffrn_radiation_monochromator graphite
_diffrn_radiation_type MoK\a
_diffrn_radiation_wavelength 0.71073
_diffrn_reflns_av_R_equivalents 0.0438
_diffrn_reflns_av_unetI/netI 0.0601
_diffrn_reflns_Laue_measured_fraction_full 0.998
_diffrn_reflns_Laue_measured_fraction_max 0.996
_diffrn_reflns_limit_h_max 12
_diffrn_reflns_limit_h_min -12
_diffrn_reflns_limit_k_max 12
_diffrn_reflns_limit_k_min -12
_diffrn_reflns_limit_l_max 14
_diffrn_reflns_limit_l_min -14
_diffrn_reflns_number 24859
_diffrn_reflns_point_group_measured_fraction_full 0.982
_diffrn_reflns_point_group_measured_fraction_max 0.977
_diffrn_reflns_theta_full 25.242
_diffrn_reflns_theta_max 26.460
_diffrn_reflns_theta_min 2.370
_diffrn_source_current 0.0
_diffrn_source_power 0.0
_diffrn_source_voltage 0.0
_exptl_absorpt_coefficient_mu 0.393
_exptl_absorpt_correction_T_max 0.7454
_exptl_absorpt_correction_T_min 0.6702
_exptl_absorpt_correction_type none
_exptl_absorpt_process_details
;
SADABS-2016/2 (Bruker,2016/2) was used for absorption correction.
wR2(int) was 0.1544 before and 0.0898 after correction.
The Ratio of minimum to maximum transmission is 0.8991.
The \l/2 correction factor is Not present.
;
_exptl_crystal_colour orange
_exptl_crystal_colour_primary orange
_exptl_crystal_density_diffrn 1.362
_exptl_crystal_description block
_exptl_crystal_F_000 447
_exptl_crystal_size_max 0.3
_exptl_crystal_size_mid 0.2
_exptl_crystal_size_min 0.18
_refine_diff_density_max 0.323
_refine_diff_density_min -0.286
_refine_diff_density_rms 0.044
_refine_ls_abs_structure_details
;
 Flack x determined using 2149 quotients [(I+)-(I-)]/[(I+)+(I-)]
 (Parsons, Flack and Wagner, Acta Cryst. B69 (2013) 249-259).
;
_refine_ls_abs_structure_Flack 0.01(3)
_refine_ls_extinction_method none
_refine_ls_goodness_of_fit_ref 1.037
_refine_ls_hydrogen_treatment constr
_refine_ls_matrix_type full
_refine_ls_number_parameters 522
_refine_ls_number_reflns 8548
_refine_ls_number_restraints 91
_refine_ls_restrained_S_all 1.062
_refine_ls_R_factor_all 0.1034
_refine_ls_R_factor_gt 0.0663
_refine_ls_shift/su_max 0.000
_refine_ls_shift/su_mean 0.000
_refine_ls_structure_factor_coef Fsqd
_refine_ls_weighting_details 'w=1/[\s^2^(Fo^2^)+(0.0549P)^2^+0.6109P] where P=(Fo^2^+2Fc^2^)/3'
_refine_ls_weighting_scheme calc
_refine_ls_wR_factor_gt 0.1356
_refine_ls_wR_factor_ref 0.1498
_reflns_Friedel_coverage 0.961
_reflns_Friedel_fraction_full 0.967
_reflns_Friedel_fraction_max 0.957
_reflns_number_gt 5973
_reflns_number_total 8548
_reflns_threshold_expression 'I > 2\s(I)'
_cod_data_source_file d3ob01098h2.cif
_cod_data_source_block 1_CCDC1
_cod_depositor_comments 'Adding full bibliography for 7159529--7159530.cif.'
_cod_database_code 7159530
_shelx_shelxl_version_number 2018/3
_shelx_space_group_comment
;
The symmetry employed for this shelxl refinement is uniquely defined
by the following loop, which should always be used as a source of
symmetry information in preference to the above space-group names.
They are only intended as comments.
;
_shelx_estimated_absorpt_t_max 0.933
_shelx_estimated_absorpt_t_min 0.891
_olex2_refinement_description
;
1. Fixed Uiso
 At 1.2 times of:
  All C(H) groups, All C(H,H) groups, All C(H,H,H,H) groups, All N(H) groups
 At 1.5 times of:
  All C(H,H,H) groups
2. Restrained distances
 Cl1-C1 \\sim Cl1A-C1
 with sigma of 0.02
 Cl-C1 \\sim ClA-C1
 with sigma of 0.02
3. Uiso/Uaniso restraints and constraints
Cl1A \\sim Cl1 \\sim C1 \\sim Cl \\sim ClA: within 2A with sigma of 0.01 and
sigma for terminal atoms of 0.02 within 2A
C01J \\sim C01G \\sim C00W \\sim C01F \\sim C01D \\sim C01C: within 2A with
sigma of 0.01 and sigma for terminal atoms of 0.02 within 2A
4. Rigid body (RIGU) restrains
 Cl, C1, Cl1
 with sigma for 1-2 distances of 0.001 and sigma for 1-3 distances of 0.001
 Cl1A, ClA, C1
 with sigma for 1-2 distances of 0.001 and sigma for 1-3 distances of 0.001
5. Others
 Sof(H1BC)=Sof(H1BD)=Sof(Cl1A)=Sof(ClA)=1-FVAR(1)
 Sof(Cl1)=Sof(Cl)=Sof(H1AB)=Sof(H1AA)=FVAR(1)
6.a Secondary CH2 refined with riding coordinates:
 C00P(H00B,H00C), C00S(H00D,H00E), C01K(H01M,H01N), C1(H1AB,H1AA), C1(H1BC,H1BD)
6.b Aromatic/amide H refined with riding coordinates:
 N009(H009), N00A(H00A), C00M(H00M), C00U(H00U), C00V(H00V), C00Y(H00Y),
 C00Z(H00Z), C010(H010), C011(H011), C012(H012), C013(H013), C014(H014),
 C015(H015), C016(H016), C017(H017), C018(H018), C01A(H01A), C01B(H01B),
 C01G(H01G), C01J(H01J), C01C(H01F), C01D(H01H), C01F(H01I), C01H(H01K),
 C01I(H01L)
6.c Fitted hexagon refined as free rotating group:
 C01G(C01J,C01C,C01D,C01F,C00W)
6.d Idealised Me refined as rotating group:
 C01E(H01C,H01D,H01E)
;
_olex2_submission_special_instructions 'No special instructions were received'

loop_
_space_group_symop_operation_xyz
'x, y, z'

loop_
_atom_site_label
_atom_site_type_symbol
_atom_site_fract_x
_atom_site_fract_y
_atom_site_fract_z
_atom_site_U_iso_or_equiv
_atom_site_adp_type
_atom_site_occupancy
_atom_site_site_symmetry_order
_atom_site_calc_flag
_atom_site_refinement_flags_posn
_atom_site_refinement_flags_adp
_atom_site_refinement_flags_occupancy
_atom_site_disorder_assembly
_atom_site_disorder_group
Cl01 Cl 1.0516(2) 1.1159(2) 0.4575(3) 0.1257(11) Uani 1 1 d . . . . .
Cl02 Cl 0.9714(3) 0.9765(3) -0.0476(3) 0.1213(9) Uani 1 1 d . . . . .
Cl03 Cl 0.8775(4) 0.9877(4) 0.2006(3) 0.1452(12) Uani 1 1 d . . . . .
Cl1 Cl 0.8364(10) 0.4572(13) 0.3395(10) 0.168(4) Uani 0.653(17) 1 d D U P A 1
O005 O 0.5915(4) 0.2693(4) 0.6451(3) 0.0446(9) Uani 1 1 d . . . . .
O006 O 0.3931(4) 0.7565(4) 0.6180(4) 0.0507(9) Uani 1 1 d . . . . .
O007 O 0.2930(4) 0.2886(4) 0.5809(4) 0.0534(10) Uani 1 1 d . . . . .
O008 O 0.8260(4) 0.4428(4) 0.6463(4) 0.0519(10) Uani 1 1 d . . . . .
N009 N 0.3586(4) 0.4788(4) 0.6137(4) 0.0415(10) Uani 1 1 d . . . . .
H009 H 0.369041 0.568136 0.586221 0.050 Uiso 1 1 calc R U . . .
N00A N 0.3145(4) 0.1916(5) 0.8800(4) 0.0445(11) Uani 1 1 d . . . . .
H00A H 0.264468 0.133799 0.940450 0.053 Uiso 1 1 calc R U . . .
N00B N 0.5665(5) 0.9104(4) 0.5595(4) 0.0440(11) Uani 1 1 d . . . . .
O00C O 0.7338(4) 0.3508(5) 0.8450(4) 0.0657(12) Uani 1 1 d . . . . .
N00D N 0.4384(4) 0.1570(4) 0.8161(4) 0.0407(10) Uani 1 1 d . . . . .
Cl Cl 0.6156(6) 0.6356(8) 0.2534(8) 0.147(3) Uani 0.653(17) 1 d D U P A 1
C00F C 0.3034(5) 0.4151(6) 0.5455(5) 0.0414(12) Uani 1 1 d . . . . .
C00G C 0.2879(5) 0.3239(5) 0.8335(5) 0.0394(12) Uani 1 1 d . . . . .
C00H C 0.1673(5) 0.3921(6) 0.8875(5) 0.0442(13) Uani 1 1 d . . . . .
C00I C 0.5150(6) 0.7799(5) 0.6084(5) 0.0418(12) Uani 1 1 d . . . . .
C00J C 0.4915(5) 0.2685(5) 0.7210(5) 0.0372(11) Uani 1 1 d . . . . .
C00K C 0.2586(5) 0.5061(6) 0.4251(5) 0.0460(13) Uani 1 1 d . . . . .
C00L C 0.3999(5) 0.3969(5) 0.7321(4) 0.0378(11) Uani 1 1 d . . . . .
C00M C 0.1358(6) 0.5342(7) 0.8381(6) 0.0580(15) Uani 1 1 d . . . . .
H00M H 0.189204 0.588627 0.766798 0.070 Uiso 1 1 calc R U . . .
C00N C 0.7567(6) 0.7643(6) 0.5951(5) 0.0451(13) Uani 1 1 d . . . . .
C00O C 0.4849(6) 0.0143(6) 0.8511(5) 0.0440(13) Uani 1 1 d . . . . .
C00P C 0.4786(5) 0.4865(5) 0.7842(5) 0.0374(11) Uani 1 1 d . . . . .
H00B H 0.419258 0.566578 0.790419 0.045 Uiso 1 1 calc R U . . .
H00C H 0.493685 0.430815 0.868409 0.045 Uiso 1 1 calc R U . . .
C00Q C 0.7312(5) 0.4354(6) 0.7437(6) 0.0441(13) Uani 1 1 d . . . . .
C00R C 0.7113(6) 0.9027(5) 0.5515(5) 0.0442(13) Uani 1 1 d . . . . .
C00S C 0.4824(6) 1.0390(6) 0.5146(5) 0.0523(14) Uani 1 1 d . . . . .
H00D H 0.513884 1.112175 0.540984 0.063 Uiso 1 1 calc R U . . .
H00E H 0.387425 1.021680 0.551816 0.063 Uiso 1 1 calc R U . . .
C00T C 0.6337(5) 0.6777(5) 0.6411(5) 0.0386(11) Uani 1 1 d . . . . .
C00U C 0.0248(7) 0.5957(8) 0.8947(7) 0.0696(19) Uani 1 1 d . . . . .
H00U H 0.004958 0.691500 0.861595 0.084 Uiso 1 1 calc R U . . .
C00V C 0.3937(7) -0.0913(6) 0.9063(6) 0.0656(18) Uani 1 1 d . . . . .
H00V H 0.299714 -0.070148 0.918558 0.079 Uiso 1 1 calc R U . . .
C00X C 0.6154(5) 0.5413(5) 0.7127(5) 0.0379(11) Uani 1 1 d . . . . .
C00Y C 0.6227(6) -0.0179(6) 0.8315(6) 0.0521(14) Uani 1 1 d . . . . .
H00Y H 0.684980 0.053278 0.793649 0.063 Uiso 1 1 calc R U . . .
C00Z C 0.5795(9) -0.2621(7) 0.9247(6) 0.070(2) Uani 1 1 d . . . . .
H00Z H 0.611251 -0.355375 0.950224 0.084 Uiso 1 1 calc R U . . .
C010 C 0.4425(10) -0.2291(7) 0.9435(7) 0.083(2) Uani 1 1 d . . . . .
H010 H 0.380766 -0.300668 0.982115 0.099 Uiso 1 1 calc R U . . .
C011 C 0.2374(7) 0.4423(8) 0.3402(6) 0.0669(18) Uani 1 1 d . . . . .
H011 H 0.253329 0.345811 0.357970 0.080 Uiso 1 1 calc R U . . .
C012 C 0.8960(6) 0.7366(6) 0.5996(6) 0.0598(16) Uani 1 1 d . . . . .
H012 H 0.929090 0.644324 0.630460 0.072 Uiso 1 1 calc R U . . .
C013 C 0.7968(7) 1.0144(7) 0.5087(6) 0.0620(17) Uani 1 1 d . . . . .
H013 H 0.763173 1.106701 0.479387 0.074 Uiso 1 1 calc R U . . .
C014 C 0.0855(6) 0.3134(7) 0.9938(6) 0.0596(16) Uani 1 1 d . . . . .
H014 H 0.105230 0.217862 1.028618 0.072 Uiso 1 1 calc R U . . .
C015 C 0.1923(9) 0.5214(11) 0.2283(7) 0.087(2) Uani 1 1 d . . . . .
H015 H 0.179954 0.478402 0.170163 0.104 Uiso 1 1 calc R U . . .
C016 C 0.2329(7) 0.6492(7) 0.3991(7) 0.0696(19) Uani 1 1 d . . . . .
H016 H 0.247218 0.693003 0.456168 0.084 Uiso 1 1 calc R U . . .
C017 C 0.9863(7) 0.8452(7) 0.5584(7) 0.072(2) Uani 1 1 d . . . . .
H017 H 1.080126 0.827011 0.561879 0.086 Uiso 1 1 calc R U . . .
C018 C -0.0253(7) 0.3769(9) 1.0481(7) 0.073(2) Uani 1 1 d . . . . .
H018 H -0.079843 0.323659 1.119241 0.087 Uiso 1 1 calc R U . . .
C019 C 0.9348(8) 0.9820(7) 0.5118(7) 0.071(2) Uani 1 1 d . . . . .
C01A C 0.6691(8) -0.1576(7) 0.8685(6) 0.0650(18) Uani 1 1 d . . . . .
H01A H 0.762614 -0.179660 0.854457 0.078 Uiso 1 1 calc R U . . .
C01B C -0.0552(7) 0.5173(9) 0.9979(7) 0.075(2) Uani 1 1 d . . . . .
H01B H -0.130365 0.559129 1.034354 0.091 Uiso 1 1 calc R U . . .
C01E C 0.9352(7) 0.3354(8) 0.6651(8) 0.074(2) Uani 1 1 d . . . . .
H01C H 0.996555 0.348965 0.588457 0.112 Uiso 1 1 calc R U . . .
H01D H 0.896284 0.244386 0.690411 0.112 Uiso 1 1 calc R U . . .
H01E H 0.985313 0.341578 0.728797 0.112 Uiso 1 1 calc R U . . .
C01G C 0.4425(6) 1.0052(4) 0.3145(4) 0.088(2) Uani 1 1 d G U . . .
H01G H 0.404376 0.919356 0.361296 0.106 Uiso 1 1 calc R U . . .
C01J C 0.4521(7) 1.0496(6) 0.1849(4) 0.108(3) Uani 1 1 d G U . . .
H01J H 0.420483 0.993476 0.145063 0.130 Uiso 1 1 calc R U . . .
C01C C 0.5090(7) 1.1780(6) 0.1149(3) 0.104(3) Uani 1 1 d G U . . .
H01F H 0.515500 1.207724 0.028258 0.125 Uiso 1 1 calc R U . . .
C01D C 0.5563(7) 1.2620(5) 0.1745(4) 0.105(3) Uani 1 1 d G U . . .
H01H H 0.594411 1.347854 0.127686 0.126 Uiso 1 1 calc R U . . .
C01F C 0.5467(6) 1.2176(4) 0.3041(5) 0.084(2) Uani 1 1 d G U . . .
H01I H 0.578306 1.273737 0.343918 0.101 Uiso 1 1 calc R U . . .
C00W C 0.4897(5) 1.0892(4) 0.3740(3) 0.0554(14) Uani 1 1 d G U . . .
C01H C 0.1857(9) 0.7275(9) 0.2873(8) 0.093(3) Uani 1 1 d . . . . .
H01K H 0.167388 0.823646 0.269600 0.111 Uiso 1 1 calc R U . . .
C01I C 0.1662(9) 0.6621(12) 0.2034(7) 0.095(3) Uani 1 1 d . . . . .
H01L H 0.134765 0.714448 0.128519 0.114 Uiso 1 1 calc R U . . .
C01K C 0.8355(11) 1.0155(13) 0.0530(10) 0.120(3) Uani 1 1 d . . . . .
H01M H 0.805937 1.113066 0.018321 0.144 Uiso 1 1 calc R U . . .
H01N H 0.758768 0.957714 0.059376 0.144 Uiso 1 1 calc R U . . .
C1 C 0.7107(15) 0.5619(16) 0.3720(11) 0.154(4) Uani 1 1 d D U . . .
H1AB H 0.748854 0.636099 0.392348 0.185 Uiso 0.653(17) 1 calc R U P A 1
H1AA H 0.650723 0.509077 0.445227 0.185 Uiso 0.653(17) 1 calc R U P A 1
H1BC H 0.648053 0.504724 0.440558 0.185 Uiso 0.347(17) 1 calc R U P A 2
H1BD H 0.771289 0.599597 0.411818 0.185 Uiso 0.347(17) 1 calc R U P A 2
Cl1A Cl 0.8151(16) 0.4369(13) 0.3311(18) 0.134(5) Uani 0.347(17) 1 d D U P A 2
ClA Cl 0.6139(15) 0.6967(19) 0.3162(15) 0.172(7) Uani 0.347(17) 1 d D U P A 2

loop_
_atom_site_aniso_label
_atom_site_aniso_U_11
_atom_site_aniso_U_22
_atom_site_aniso_U_33
_atom_site_aniso_U_23
_atom_site_aniso_U_13
_atom_site_aniso_U_12
Cl01 0.0827(14) 0.0716(13) 0.212(3) -0.0472(16) 0.0369(16) -0.0392(11)
Cl02 0.1000(17) 0.129(2) 0.150(2) -0.0632(19) -0.0276(16) 0.0139(15)
Cl03 0.171(3) 0.158(3) 0.109(2) -0.0359(19) -0.053(2) 0.016(2)
Cl1 0.122(5) 0.265(9) 0.117(5) -0.073(6) -0.012(4) 0.039(6)
O005 0.038(2) 0.046(2) 0.050(2) -0.0188(18) 0.0027(17) -0.0017(16)
O006 0.052(2) 0.039(2) 0.061(3) -0.0137(19) -0.0132(19) 0.0032(17)
O007 0.055(2) 0.050(3) 0.059(2) -0.018(2) -0.0170(19) -0.0053(19)
O008 0.043(2) 0.046(2) 0.066(3) -0.018(2) -0.005(2) 0.0053(17)
N009 0.052(3) 0.034(2) 0.042(2) -0.013(2) -0.013(2) -0.0013(19)
N00A 0.043(3) 0.043(3) 0.042(2) -0.011(2) 0.007(2) -0.002(2)
N00B 0.055(3) 0.033(2) 0.042(3) -0.010(2) -0.005(2) 0.003(2)
O00C 0.065(3) 0.063(3) 0.055(3) 0.003(2) -0.021(2) 0.010(2)
N00D 0.042(2) 0.035(2) 0.041(2) -0.010(2) 0.0002(19) 0.0013(19)
Cl 0.142(4) 0.166(5) 0.134(5) -0.051(4) -0.038(3) 0.032(3)
C00F 0.036(3) 0.042(3) 0.045(3) -0.013(3) -0.005(2) 0.000(2)
C00G 0.040(3) 0.040(3) 0.040(3) -0.015(2) -0.007(2) -0.003(2)
C00H 0.042(3) 0.049(3) 0.050(3) -0.026(3) -0.012(2) 0.004(2)
C00I 0.053(4) 0.040(3) 0.039(3) -0.019(3) -0.011(2) 0.000(3)
C00J 0.039(3) 0.036(3) 0.038(3) -0.012(2) -0.009(2) 0.001(2)
C00K 0.033(3) 0.062(4) 0.042(3) -0.014(3) -0.007(2) -0.006(3)
C00L 0.039(3) 0.039(3) 0.037(3) -0.014(2) -0.010(2) 0.004(2)
C00M 0.054(4) 0.057(4) 0.059(4) -0.016(3) -0.009(3) 0.010(3)
C00N 0.054(4) 0.043(3) 0.041(3) -0.016(2) -0.008(2) -0.003(3)
C00O 0.051(3) 0.041(3) 0.043(3) -0.019(3) -0.006(2) 0.004(3)
C00P 0.045(3) 0.033(3) 0.035(3) -0.011(2) -0.009(2) 0.003(2)
C00Q 0.038(3) 0.041(3) 0.057(4) -0.017(3) -0.011(3) -0.006(2)
C00R 0.057(4) 0.038(3) 0.040(3) -0.015(2) -0.004(2) -0.005(3)
C00S 0.067(4) 0.033(3) 0.059(4) -0.018(3) -0.011(3) 0.007(3)
C00T 0.048(3) 0.036(3) 0.034(3) -0.013(2) -0.008(2) -0.001(2)
C00U 0.062(4) 0.068(4) 0.080(5) -0.031(4) -0.014(4) 0.028(3)
C00V 0.069(4) 0.044(4) 0.076(5) -0.016(3) 0.006(4) -0.001(3)
C00X 0.041(3) 0.040(3) 0.038(3) -0.017(2) -0.011(2) 0.002(2)
C00Y 0.058(4) 0.044(3) 0.054(4) -0.014(3) -0.014(3) 0.005(3)
C00Z 0.106(6) 0.047(4) 0.056(4) -0.018(3) -0.018(4) 0.021(4)
C010 0.114(7) 0.041(4) 0.078(5) -0.009(4) 0.017(5) -0.011(4)
C011 0.067(4) 0.076(5) 0.061(4) -0.019(4) -0.016(3) -0.019(4)
C012 0.053(4) 0.046(4) 0.082(5) -0.024(3) -0.004(3) -0.006(3)
C013 0.071(5) 0.044(3) 0.070(4) -0.021(3) 0.003(3) -0.009(3)
C014 0.055(4) 0.062(4) 0.066(4) -0.029(3) 0.001(3) 0.001(3)
C015 0.092(6) 0.118(7) 0.059(5) -0.025(5) -0.033(4) -0.014(5)
C016 0.079(5) 0.071(5) 0.068(4) -0.029(4) -0.033(4) 0.018(4)
C017 0.052(4) 0.062(4) 0.108(6) -0.041(4) 0.005(4) -0.007(3)
C018 0.061(4) 0.089(5) 0.069(4) -0.038(4) 0.015(3) 0.000(4)
C019 0.068(5) 0.057(4) 0.089(5) -0.031(4) 0.017(4) -0.031(3)
C01A 0.071(4) 0.061(4) 0.065(4) -0.024(3) -0.019(3) 0.022(4)
C01B 0.049(4) 0.103(6) 0.090(5) -0.058(5) -0.009(4) 0.023(4)
C01E 0.050(4) 0.067(4) 0.111(6) -0.039(4) -0.011(4) 0.010(3)
C01G 0.128(6) 0.071(5) 0.063(4) -0.005(4) -0.032(4) -0.022(4)
C01J 0.155(7) 0.107(6) 0.065(5) -0.013(4) -0.037(5) -0.028(6)
C01C 0.136(7) 0.098(6) 0.062(5) 0.009(4) -0.035(5) -0.012(5)
C01D 0.130(6) 0.075(5) 0.079(5) 0.026(4) -0.025(5) -0.022(5)
C01F 0.116(6) 0.051(4) 0.076(4) 0.001(3) -0.025(4) -0.013(4)
C00W 0.065(4) 0.044(3) 0.052(3) -0.006(3) -0.016(3) 0.000(3)
C01H 0.106(6) 0.079(5) 0.086(6) -0.007(5) -0.047(5) 0.028(5)
C01I 0.092(6) 0.130(8) 0.054(4) -0.007(5) -0.039(4) 0.004(5)
C01K 0.114(8) 0.146(9) 0.119(8) -0.060(7) -0.044(6) 0.021(7)
C1 0.182(9) 0.182(8) 0.110(7) -0.076(6) -0.011(7) 0.036(8)
Cl1A 0.147(8) 0.102(6) 0.162(10) -0.087(6) 0.077(7) -0.055(5)
ClA 0.182(9) 0.193(11) 0.119(9) -0.035(8) -0.014(7) 0.040(8)

loop_
_atom_type_symbol
_atom_type_description
_atom_type_scat_dispersion_real
_atom_type_scat_dispersion_imag
_atom_type_scat_source
C C 0.0033 0.0016 'International Tables Vol C Tables 4.2.6.8 and 6.1.1.4'
H H 0.0000 0.0000 'International Tables Vol C Tables 4.2.6.8 and 6.1.1.4'
Cl Cl 0.1484 0.1585 'International Tables Vol C Tables 4.2.6.8 and 6.1.1.4'
N N 0.0061 0.0033 'International Tables Vol C Tables 4.2.6.8 and 6.1.1.4'
O O 0.0106 0.0060 'International Tables Vol C Tables 4.2.6.8 and 6.1.1.4'

loop_
_geom_angle_atom_site_label_1
_geom_angle_atom_site_label_2
_geom_angle_atom_site_label_3
_geom_angle
_geom_angle_site_symmetry_1
_geom_angle_site_symmetry_3
_geom_angle_publ_flag
C00Q O008 C01E 116.3(5) . . ?
C00F N009 H009 120.1 . . ?
C00F N009 C00L 119.8(4) . . ?
C00L N009 H009 120.1 . . ?
N00D N00A H00A 125.6 . . ?
C00G N00A H00A 125.6 . . ?
C00G N00A N00D 108.8(4) . . ?
C00I N00B C00R 110.4(4) . . ?
C00I N00B C00S 124.0(5) . . ?
C00R N00B C00S 125.5(4) . . ?
N00A N00D C00O 117.9(4) . . ?
C00J N00D N00A 112.6(4) . . ?
C00J N00D C00O 129.3(4) . . ?
O007 C00F N009 120.7(5) . . ?
O007 C00F C00K 121.8(5) . . ?
N009 C00F C00K 117.5(5) . . ?
N00A C00G C00H 120.9(5) . . ?
N00A C00G C00L 112.4(4) . . ?
C00H C00G C00L 126.4(5) . . ?
C00M C00H C00G 121.9(5) . . ?
C00M C00H C014 118.6(5) . . ?
C014 C00H C00G 119.5(5) . . ?
O006 C00I N00B 123.6(5) . . ?
O006 C00I C00T 128.9(5) . . ?
N00B C00I C00T 107.4(5) . . ?
O005 C00J N00D 127.8(5) . . ?
O005 C00J C00L 126.5(4) . . ?
N00D C00J C00L 105.7(4) . . ?
C011 C00K C00F 117.7(6) . . ?
C011 C00K C016 119.8(6) . . ?
C016 C00K C00F 122.4(5) . . ?
N009 C00L C00G 117.0(4) . . ?
N009 C00L C00J 111.1(4) . . ?
N009 C00L C00P 110.9(4) . . ?
C00G C00L C00J 99.9(4) . . ?
C00G C00L C00P 108.0(4) . . ?
C00J C00L C00P 109.2(4) . . ?
C00H C00M H00M 119.9 . . ?
C00H C00M C00U 120.2(6) . . ?
C00U C00M H00M 119.9 . . ?
C00R C00N C00T 107.4(5) . . ?
C00R C00N C012 118.1(5) . . ?
C012 C00N C00T 134.1(5) . . ?
C00V C00O N00D 120.7(5) . . ?
C00Y C00O N00D 119.4(5) . . ?
C00Y C00O C00V 119.9(5) . . ?
C00L C00P H00B 107.9 . . ?
C00L C00P H00C 107.9 . . ?
H00B C00P H00C 107.2 . . ?
C00X C00P C00L 117.8(4) . . ?
C00X C00P H00B 107.9 . . ?
C00X C00P H00C 107.9 . . ?
O008 C00Q C00X 112.7(5) . . ?
O00C C00Q O008 124.4(5) . . ?
O00C C00Q C00X 122.8(5) . . ?
C00N C00R N00B 109.9(4) . . ?
C013 C00R N00B 126.2(5) . . ?
C013 C00R C00N 123.9(6) . . ?
N00B C00S H00D 109.2 . . ?
N00B C00S H00E 109.2 . . ?
N00B C00S C00W 112.0(4) . . ?
H00D C00S H00E 107.9 . . ?
C00W C00S H00D 109.2 . . ?
C00W C00S H00E 109.2 . . ?
C00N C00T C00I 104.6(4) . . ?
C00X C00T C00I 122.1(5) . . ?
C00X C00T C00N 132.7(5) . . ?
C00M C00U H00U 119.7 . . ?
C01B C00U C00M 120.6(6) . . ?
C01B C00U H00U 119.7 . . ?
C00O C00V H00V 120.3 . . ?
C00O C00V C010 119.4(7) . . ?
C010 C00V H00V 120.3 . . ?
C00Q C00X C00P 112.6(4) . . ?
C00T C00X C00P 123.3(4) . . ?
C00T C00X C00Q 123.6(5) . . ?
C00O C00Y H00Y 120.2 . . ?
C00O C00Y C01A 119.6(6) . . ?
C01A C00Y H00Y 120.2 . . ?
C010 C00Z H00Z 120.3 . . ?
C01A C00Z H00Z 120.3 . . ?
C01A C00Z C010 119.3(6) . . ?
C00V C010 H010 119.5 . . ?
C00Z C010 C00V 121.1(7) . . ?
C00Z C010 H010 119.5 . . ?
C00K C011 H011 120.0 . . ?
C00K C011 C015 120.1(7) . . ?
C015 C011 H011 120.0 . . ?
C00N C012 H012 119.8 . . ?
C017 C012 C00N 120.3(6) . . ?
C017 C012 H012 119.8 . . ?
C00R C013 H013 121.9 . . ?
C019 C013 C00R 116.1(6) . . ?
C019 C013 H013 121.9 . . ?
C00H C014 H014 119.9 . . ?
C018 C014 C00H 120.2(6) . . ?
C018 C014 H014 119.9 . . ?
C011 C015 H015 120.0 . . ?
C01I C015 C011 120.0(8) . . ?
C01I C015 H015 120.0 . . ?
C00K C016 H016 120.1 . . ?
C00K C016 C01H 119.7(7) . . ?
C01H C016 H016 120.1 . . ?
C012 C017 H017 120.5 . . ?
C012 C017 C019 118.9(6) . . ?
C019 C017 H017 120.5 . . ?
C014 C018 H018 119.8 . . ?
C01B C018 C014 120.4(7) . . ?
C01B C018 H018 119.8 . . ?
C013 C019 Cl01 119.6(6) . . ?
C013 C019 C017 122.6(6) . . ?
C017 C019 Cl01 117.8(6) . . ?
C00Y C01A H01A 119.6 . . ?
C00Z C01A C00Y 120.7(6) . . ?
C00Z C01A H01A 119.6 . . ?
C00U C01B C018 120.0(6) . . ?
C00U C01B H01B 120.0 . . ?
C018 C01B H01B 120.0 . . ?
O008 C01E H01C 109.5 . . ?
O008 C01E H01D 109.5 . . ?
O008 C01E H01E 109.5 . . ?
H01C C01E H01D 109.5 . . ?
H01C C01E H01E 109.5 . . ?
H01D C01E H01E 109.5 . . ?
C01J C01G H01G 120.0 . . ?
C01J C01G C00W 120.0 . . ?
C00W C01G H01G 120.0 . . ?
C01G C01J H01J 120.0 . . ?
C01G C01J C01C 120.0 . . ?
C01C C01J H01J 120.0 . . ?
C01J C01C H01F 120.0 . . ?
C01J C01C C01D 120.0 . . ?
C01D C01C H01F 120.0 . . ?
C01C C01D H01H 120.0 . . ?
C01F C01D C01C 120.0 . . ?
C01F C01D H01H 120.0 . . ?
C01D C01F H01I 120.0 . . ?
C01D C01F C00W 120.0 . . ?
C00W C01F H01I 120.0 . . ?
C01G C00W C00S 119.9(3) . . ?
C01F C00W C00S 120.1(3) . . ?
C01F C00W C01G 120.0 . . ?
C016 C01H H01K 120.2 . . ?
C01I C01H C016 119.6(8) . . ?
C01I C01H H01K 120.2 . . ?
C015 C01I C01H 120.7(7) . . ?
C015 C01I H01L 119.6 . . ?
C01H C01I H01L 119.6 . . ?
Cl02 C01K H01M 109.0 . . ?
Cl02 C01K H01N 109.0 . . ?
Cl03 C01K Cl02 112.8(6) . . ?
Cl03 C01K H01M 109.0 . . ?
Cl03 C01K H01N 109.0 . . ?
H01M C01K H01N 107.8 . . ?
Cl1 C1 Cl 113.5(8) . . ?
Cl1 C1 H1AB 108.9 . . ?
Cl1 C1 H1AA 108.9 . . ?
Cl C1 H1AB 108.9 . . ?
Cl C1 H1AA 108.9 . . ?
H1AB C1 H1AA 107.7 . . ?
H1BC C1 H1BD 104.6 . . ?
Cl1A C1 H1BC 101.4 . . ?
Cl1A C1 H1BD 101.4 . . ?
ClA C1 H1BC 101.4 . . ?
ClA C1 H1BD 101.4 . . ?
ClA C1 Cl1A 142.4(12) . . ?

loop_
_geom_bond_atom_site_label_1
_geom_bond_atom_site_label_2
_geom_bond_distance
_geom_bond_site_symmetry_2
_geom_bond_publ_flag
Cl01 C019 1.736(6) . ?
Cl02 C01K 1.730(11) . ?
Cl03 C01K 1.727(10) . ?
Cl1 C1 1.634(15) . ?
O005 C00J 1.205(6) . ?
O006 C00I 1.222(6) . ?
O007 C00F 1.213(6) . ?
O008 C00Q 1.324(7) . ?
O008 C01E 1.447(7) . ?
N009 H009 0.8600 . ?
N009 C00F 1.352(7) . ?
N009 C00L 1.435(6) . ?
N00A H00A 0.8600 . ?
N00A N00D 1.400(6) . ?
N00A C00G 1.283(6) . ?
N00B C00I 1.356(7) . ?
N00B C00R 1.410(7) . ?
N00B C00S 1.463(7) . ?
O00C C00Q 1.195(7) . ?
N00D C00J 1.357(7) . ?
N00D C00O 1.416(7) . ?
Cl C1 1.697(14) . ?
C00F C00K 1.491(8) . ?
C00G C00H 1.474(7) . ?
C00G C00L 1.511(7) . ?
C00H C00M 1.384(8) . ?
C00H C014 1.388(8) . ?
C00I C00T 1.499(7) . ?
C00J C00L 1.541(7) . ?
C00K C011 1.373(8) . ?
C00K C016 1.383(9) . ?
C00L C00P 1.541(7) . ?
C00M H00M 0.9300 . ?
C00M C00U 1.386(9) . ?
C00N C00R 1.378(8) . ?
C00N C00T 1.476(8) . ?
C00N C012 1.380(8) . ?
C00O C00V 1.372(8) . ?
C00O C00Y 1.368(8) . ?
C00P H00B 0.9700 . ?
C00P H00C 0.9700 . ?
C00P C00X 1.507(7) . ?
C00Q C00X 1.494(7) . ?
C00R C013 1.373(8) . ?
C00S H00D 0.9700 . ?
C00S H00E 0.9700 . ?
C00S C00W 1.510(7) . ?
C00T C00X 1.360(7) . ?
C00U H00U 0.9300 . ?
C00U C01B 1.358(11) . ?
C00V H00V 0.9300 . ?
C00V C010 1.380(10) . ?
C00Y H00Y 0.9300 . ?
C00Y C01A 1.389(9) . ?
C00Z H00Z 0.9300 . ?
C00Z C010 1.362(11) . ?
C00Z C01A 1.355(10) . ?
C010 H010 0.9300 . ?
C011 H011 0.9300 . ?
C011 C015 1.385(10) . ?
C012 H012 0.9300 . ?
C012 C017 1.380(9) . ?
C013 H013 0.9300 . ?
C013 C019 1.372(10) . ?
C014 H014 0.9300 . ?
C014 C018 1.383(9) . ?
C015 H015 0.9300 . ?
C015 C01I 1.361(13) . ?
C016 H016 0.9300 . ?
C016 C01H 1.390(10) . ?
C017 H017 0.9300 . ?
C017 C019 1.387(10) . ?
C018 H018 0.9300 . ?
C018 C01B 1.366(10) . ?
C01A H01A 0.9300 . ?
C01B H01B 0.9300 . ?
C01E H01C 0.9600 . ?
C01E H01D 0.9600 . ?
C01E H01E 0.9600 . ?
C01G H01G 0.9300 . ?
C01G C01J 1.3900 . ?
C01G C00W 1.3900 . ?
C01J H01J 0.9300 . ?
C01J C01C 1.3900 . ?
C01C H01F 0.9300 . ?
C01C C01D 1.3900 . ?
C01D H01H 0.9300 . ?
C01D C01F 1.3900 . ?
C01F H01I 0.9300 . ?
C01F C00W 1.3900 . ?
C01H H01K 0.9300 . ?
C01H C01I 1.371(13) . ?
C01I H01L 0.9300 . ?
C01K H01M 0.9700 . ?
C01K H01N 0.9700 . ?
C1 H1AB 0.9700 . ?
C1 H1AA 0.9700 . ?
C1 H1BC 0.9700 . ?
C1 H1BD 0.9700 . ?
C1 Cl1A 1.696(17) . ?
C1 ClA 1.600(17) . ?

loop_
_geom_torsion_atom_site_label_1
_geom_torsion_atom_site_label_2
_geom_torsion_atom_site_label_3
_geom_torsion_atom_site_label_4
_geom_torsion
_geom_torsion_site_symmetry_1
_geom_torsion_site_symmetry_2
_geom_torsion_site_symmetry_3
_geom_torsion_site_symmetry_4
_geom_torsion_publ_flag
O005 C00J C00L N009 50.1(7) . . . . ?
O005 C00J C00L C00G 174.3(5) . . . . ?
O005 C00J C00L C00P -72.5(6) . . . . ?
O006 C00I C00T C00N 173.1(5) . . . . ?
O006 C00I C00T C00X -14.5(8) . . . . ?
O007 C00F C00K C011 -16.0(8) . . . . ?
O007 C00F C00K C016 161.3(6) . . . . ?
O008 C00Q C00X C00P 145.0(4) . . . . ?
O008 C00Q C00X C00T -43.3(7) . . . . ?
N009 C00F C00K C011 162.9(5) . . . . ?
N009 C00F C00K C016 -19.7(8) . . . . ?
N009 C00L C00P C00X -65.1(6) . . . . ?
N00A N00D C00J O005 -175.0(5) . . . . ?
N00A N00D C00J C00L 6.9(5) . . . . ?
N00A N00D C00O C00V 25.0(7) . . . . ?
N00A N00D C00O C00Y -153.8(5) . . . . ?
N00A C00G C00H C00M -179.3(5) . . . . ?
N00A C00G C00H C014 3.2(8) . . . . ?
N00A C00G C00L N009 126.3(5) . . . . ?
N00A C00G C00L C00J 6.3(5) . . . . ?
N00A C00G C00L C00P -107.8(5) . . . . ?
N00B C00I C00T C00N -4.7(5) . . . . ?
N00B C00I C00T C00X 167.7(5) . . . . ?
N00B C00R C013 C019 178.7(6) . . . . ?
N00B C00S C00W C01G 62.5(6) . . . . ?
N00B C00S C00W C01F -115.9(5) . . . . ?
O00C C00Q C00X C00P -32.6(7) . . . . ?
O00C C00Q C00X C00T 139.1(6) . . . . ?
N00D N00A C00G C00H -176.3(4) . . . . ?
N00D N00A C00G C00L -2.6(6) . . . . ?
N00D C00J C00L N009 -131.7(4) . . . . ?
N00D C00J C00L C00G -7.5(5) . . . . ?
N00D C00J C00L C00P 105.6(4) . . . . ?
N00D C00O C00V C010 -177.7(6) . . . . ?
N00D C00O C00Y C01A 178.5(5) . . . . ?
C00F N009 C00L C00G -63.7(6) . . . . ?
C00F N009 C00L C00J 50.2(6) . . . . ?
C00F N009 C00L C00P 171.8(4) . . . . ?
C00F C00K C011 C015 178.3(6) . . . . ?
C00F C00K C016 C01H -177.2(6) . . . . ?
C00G N00A N00D C00J -3.0(6) . . . . ?
C00G N00A N00D C00O -178.5(5) . . . . ?
C00G C00H C00M C00U -177.3(6) . . . . ?
C00G C00H C014 C018 177.8(6) . . . . ?
C00G C00L C00P C00X 165.5(4) . . . . ?
C00H C00G C00L N009 -60.4(6) . . . . ?
C00H C00G C00L C00J 179.6(5) . . . . ?
C00H C00G C00L C00P 65.5(6) . . . . ?
C00H C00M C00U C01B -0.9(10) . . . . ?
C00H C014 C018 C01B -0.1(10) . . . . ?
C00I N00B C00R C00N 0.5(6) . . . . ?
C00I N00B C00R C013 -178.7(5) . . . . ?
C00I N00B C00S C00W -100.5(6) . . . . ?
C00I C00T C00X C00P -11.2(7) . . . . ?
C00I C00T C00X C00Q 178.0(5) . . . . ?
C00J N00D C00O C00V -149.6(6) . . . . ?
C00J N00D C00O C00Y 31.6(8) . . . . ?
C00J C00L C00P C00X 57.7(6) . . . . ?
C00K C011 C015 C01I -1.4(12) . . . . ?
C00K C016 C01H C01I -0.6(12) . . . . ?
C00L N009 C00F O007 -2.8(7) . . . . ?
C00L N009 C00F C00K 178.2(4) . . . . ?
C00L C00G C00H C00M 8.0(8) . . . . ?
C00L C00G C00H C014 -169.5(5) . . . . ?
C00L C00P C00X C00Q -83.2(5) . . . . ?
C00L C00P C00X C00T 105.0(6) . . . . ?
C00M C00H C014 C018 0.2(9) . . . . ?
C00M C00U C01B C018 1.1(11) . . . . ?
C00N C00R C013 C019 -0.4(9) . . . . ?
C00N C00T C00X C00P 158.7(5) . . . . ?
C00N C00T C00X C00Q -12.1(9) . . . . ?
C00N C012 C017 C019 -0.5(11) . . . . ?
C00O N00D C00J O005 -0.1(9) . . . . ?
C00O N00D C00J C00L -178.3(5) . . . . ?
C00O C00V C010 C00Z -1.0(11) . . . . ?
C00O C00Y C01A C00Z -0.6(9) . . . . ?
C00R N00B C00I O006 -175.2(5) . . . . ?
C00R N00B C00I C00T 2.7(5) . . . . ?
C00R N00B C00S C00W 75.4(6) . . . . ?
C00R C00N C00T C00I 4.9(5) . . . . ?
C00R C00N C00T C00X -166.3(5) . . . . ?
C00R C00N C012 C017 -1.5(9) . . . . ?
C00R C013 C019 Cl01 179.1(5) . . . . ?
C00R C013 C019 C017 -1.8(10) . . . . ?
C00S N00B C00I O006 1.3(8) . . . . ?
C00S N00B C00I C00T 179.2(4) . . . . ?
C00S N00B C00R C00N -175.9(5) . . . . ?
C00S N00B C00R C013 4.9(8) . . . . ?
C00T C00N C00R N00B -3.5(6) . . . . ?
C00T C00N C00R C013 175.7(5) . . . . ?
C00T C00N C012 C017 -173.1(6) . . . . ?
C00V C00O C00Y C01A -0.4(9) . . . . ?
C00Y C00O C00V C010 1.2(10) . . . . ?
C010 C00Z C01A C00Y 0.8(10) . . . . ?
C011 C00K C016 C01H 0.1(10) . . . . ?
C011 C015 C01I C01H 0.9(14) . . . . ?
C012 C00N C00R N00B -177.2(5) . . . . ?
C012 C00N C00R C013 2.0(8) . . . . ?
C012 C00N C00T C00I 177.2(6) . . . . ?
C012 C00N C00T C00X 6.0(10) . . . . ?
C012 C017 C019 Cl01 -178.6(6) . . . . ?
C012 C017 C019 C013 2.3(11) . . . . ?
C014 C00H C00M C00U 0.2(9) . . . . ?
C014 C018 C01B C00U -0.6(11) . . . . ?
C016 C00K C011 C015 0.9(10) . . . . ?
C016 C01H C01I C015 0.1(14) . . . . ?
C01A C00Z C010 C00V 0.0(11) . . . . ?
C01E O008 C00Q O00C 3.2(8) . . . . ?
C01E O008 C00Q C00X -174.3(5) . . . . ?
C01G C01J C01C C01D 0.0 . . . . ?
C01J C01G C00W C00S -178.4(5) . . . . ?
C01J C01G C00W C01F 0.0 . . . . ?
C01J C01C C01D C01F 0.0 . . . . ?
C01C C01D C01F C00W 0.0 . . . . ?
C01D C01F C00W C00S 178.4(5) . . . . ?
C01D C01F C00W C01G 0.0 . . . . ?
C00W C01G C01J C01C 0.0 . . . . ?
